data_1541064
loop_
_publ_author_name
'Tsokol', A.O.'
'Marusin, E.P.'
'Bodak, O.I.'

_publ_section_title
;
 Crystal structure of Y Co C
;
_journal_name_full Kristallografiya
_journal_page_first 1014
_journal_page_last 1016
_journal_volume 34
_journal_year 1989
_chemical_formula_sum 'C Co Y'
_chemical_name_systematic 'Y Co C'
_space_group_IT_number 123
_symmetry_space_group_name_Hall '-P 4 2'
_symmetry_space_group_name_H-M 'P 4/m m m'
_cell_angle_alpha 90
_cell_angle_beta 90
_cell_angle_gamma 90
_cell_formula_units_Z 1
_cell_length_a 3.6504
_cell_length_b 3.6504
_cell_length_c 3.4332
_cell_volume 45.749
_citation_journal_id_ASTM KRISAJ
_cod_data_source_file Tsokol_KRISAJ_1989_979.cif
_cod_data_source_block C1Co1Y1
_cod_original_cell_volume 45.74883
_cod_original_formula_sum 'C1 Co1 Y1'
_cod_database_code 1541064

loop_
_symmetry_equiv_pos_as_xyz
x,y,z
-y,x,z
-x,-y,z
y,-x,z
x,-y,-z
y,x,-z
-x,y,-z
-y,-x,-z
-x,-y,-z
y,-x,-z
x,y,-z
-y,x,-z
-x,y,z
-y,-x,z
x,-y,z
y,x,z

loop_
_atom_site_label
_atom_site_type_symbol
_atom_site_fract_x
_atom_site_fract_y
_atom_site_fract_z
_atom_site_occupancy
_atom_site_U_iso_or_equiv
C1 C 0.5 0 0.5 0.5 0.0
Y1 Y 0 0 0 1 0.0
Co1 Co 0.5 0.5 0.5 1 0.0
